data_2103261
loop_
_publ_author_name
'Rychlewska, Urszula'
'War\.zajtis, Beata'

_publ_section_title
;
 Isostructuralism in a series of methylester/methylamide derivatives of
 (<i>R</i>,<i>R</i>)-<i>O</i>,<i>O</i>'-dibenzoyl tartaric acid;
 inclusion properties and guest-dependent homeotypism of the crystals
 of (<i>R</i>,<i>R</i>)-<i>O</i>,<i>O</i>'-dibenzoyltartaric acid
 diamide
;
_journal_issue 2
_journal_name_full 'Acta Crystallographica Section B'
_journal_page_first 265
_journal_page_last 271
_journal_paper_doi 10.1107/S0108768101019334
_journal_volume 58
_journal_year 2002
_chemical_formula_moiety '(C18 H16 N2 O6), (C5 H5 N)'
_chemical_formula_sum 'C23 H21 N3 O6'
_chemical_formula_weight 435.43
_chemical_name_systematic
;
(R,R)-(-)-O,O'-Dibenzoyltartaric acid diamide
;
_space_group_IT_number 5
_symmetry_cell_setting monoclinic
_symmetry_space_group_name_Hall 'C 2y'
_symmetry_space_group_name_H-M 'C 1 2 1'
_atom_sites_solution_hydrogens geom
_atom_sites_solution_primary direct
_atom_sites_solution_secondary difmap
_audit_creation_method SHELXL-97
_cell_angle_alpha 90.00
_cell_angle_beta 93.49(3)
_cell_angle_gamma 90.00
_cell_formula_units_Z 4
_cell_length_a 27.898(6)
_cell_length_b 5.1450(10)
_cell_length_c 15.648(3)
_cell_measurement_reflns_used 53
_cell_measurement_temperature 293(2)
_cell_measurement_theta_max 24.98
_cell_measurement_theta_min 12.04
_cell_volume 2241.9(8)
_computing_cell_refinement 'Kuma KM-4 software (Kuma Diffraction, 1991)'
_computing_data_collection 'Kuma KM-4 software (Kuma Diffraction, 1991)'
_computing_data_reduction 'Kuma KM-4 software (Kuma Diffraction, 1991)'
_computing_molecular_graphics 'Simens Analytical X-Ray Instruments (1989)'
_computing_publication_material 'SHELXL-97 (Sheldrick, 1997)'
_computing_structure_refinement 'SHELXL-97 (Sheldrick, 1997)'
_computing_structure_solution 'SHELXS-86 (Sheldrick, 1990)'
_diffrn_ambient_temperature 293(2)
_diffrn_measured_fraction_theta_full 1.000
_diffrn_measured_fraction_theta_max 1.000
_diffrn_measurement_device_type 'KM-4 four circle diffractometer'
_diffrn_measurement_method \Q--2\Q
_diffrn_radiation_monochromator graphite
_diffrn_radiation_source 'fine-focus sealed tube'
_diffrn_radiation_type CuK\a
_diffrn_radiation_wavelength 1.54178
_diffrn_reflns_av_R_equivalents 0.0425
_diffrn_reflns_av_sigmaI/netI 0.0776
_diffrn_reflns_limit_h_max 32
_diffrn_reflns_limit_h_min -32
_diffrn_reflns_limit_k_max 6
_diffrn_reflns_limit_k_min -6
_diffrn_reflns_limit_l_max 18
_diffrn_reflns_limit_l_min 0
_diffrn_reflns_number 3629
_diffrn_reflns_theta_full 64.81
_diffrn_reflns_theta_max 64.81
_diffrn_reflns_theta_min 2.83
_diffrn_standards_decay_% 0.42
_diffrn_standards_interval_count 100
_diffrn_standards_number 2
_exptl_absorpt_coefficient_mu 0.789
_exptl_absorpt_correction_type none
_exptl_crystal_colour colourless
_exptl_crystal_density_diffrn 1.290
_exptl_crystal_density_method 'not measured'
_exptl_crystal_description needle
_exptl_crystal_F_000 912
_exptl_crystal_size_max 0.60
_exptl_crystal_size_mid 0.12
_exptl_crystal_size_min 0.08
_refine_diff_density_max 0.186
_refine_diff_density_min -0.165
_refine_ls_abs_structure_details 'Flack H D (1983), Acta Cryst. A39, 876-881'
_refine_ls_abs_structure_Flack
;
The absolute structure of the crystals was assumed from the known absolute
configuration of the reagents used in the synthesis.
;
_refine_ls_extinction_coef 0.0021(2)
_refine_ls_extinction_expression Fc^*^=kFc[1+0.001xFc^2^\l^3^/sin(2\q)]^-1/4^
_refine_ls_extinction_method SHELXL
_refine_ls_goodness_of_fit_ref 1.002
_refine_ls_hydrogen_treatment mixed
_refine_ls_matrix_type full
_refine_ls_number_parameters 290
_refine_ls_number_reflns 3559
_refine_ls_number_restraints 1
_refine_ls_restrained_S_all 1.002
_refine_ls_R_factor_all 0.1384
_refine_ls_R_factor_gt 0.0459
_refine_ls_shift/su_max 0.000
_refine_ls_shift/su_mean 0.000
_refine_ls_structure_factor_coef Fsqd
_refine_ls_weighting_details 'calc w=1/[\s^2^(Fo^2^)+(0.0746P)^2^+0.0000P] where P=(Fo^2^+2Fc^2^)/3'
_refine_ls_weighting_scheme calc
_refine_ls_wR_factor_gt 0.1074
_refine_ls_wR_factor_ref 0.1389
_reflns_number_gt 1994
_reflns_number_total 3559
_reflns_threshold_expression >2sigma(I)
_cod_data_source_file na0128.cif
_cod_data_source_block BN11+pyridine
_cod_original_sg_symbol_H-M 'C 2'
_cod_database_code 2103261

loop_
_symmetry_equiv_pos_as_xyz
'x, y, z'
'-x, y, -z'
'x+1/2, y+1/2, z'
'-x+1/2, y+1/2, -z'

loop_
_atom_site_label
_atom_site_fract_x
_atom_site_fract_y
_atom_site_fract_z
_atom_site_U_iso_or_equiv
_atom_site_adp_type
_atom_site_calc_flag
_atom_site_refinement_flags
_atom_site_occupancy
_atom_site_type_symbol
C1 -0.02098(13) 0.1124(8) -0.61983(19) 0.0430(8) Uani d . 1 C
O1 -0.01389(11) -0.0982(5) -0.65479(14) 0.0541(8) Uani d . 1 O
N1 -0.02395(12) 0.3368(6) -0.66063(17) 0.0551(9) Uani d . 1 N
H12 -0.0281 0.4849 -0.6314 0.066 Uiso d R 1 H
H11 -0.0219 0.3416 -0.7178 0.066 Uiso d R 1 H
C2 -0.02465(12) 0.1138(8) -0.52310(19) 0.0446(9) Uani d . 1 C
H2 -0.0410 -0.0415 -0.5074 0.054 Uiso d R 1 H
O2 -0.05053(10) 0.3339(4) -0.49221(14) 0.0466(7) Uani d . 1 O
C20 -0.09909(17) 0.3187(9) -0.5049(2) 0.0566(11) Uani d . 1 C
O20 -0.11806(12) 0.1580(7) -0.5522(2) 0.0817(10) Uani d . 1 O
C21 -0.12418(17) 0.5156(9) -0.4549(3) 0.0624(12) Uani d . 1 C
C22 -0.1735(2) 0.5421(12) -0.4699(4) 0.104(2) Uani d . 1 C
H22 -0.1906 0.4391 -0.5128 0.125 Uiso d R 1 H
C23 -0.1980(3) 0.7237(18) -0.4205(6) 0.132(3) Uani d . 1 C
H23 -0.2321 0.7439 -0.4294 0.159 Uiso d R 1 H
C24 -0.1728(3) 0.8684(18) -0.3612(5) 0.134(3) Uani d . 1 C
H24 -0.1898 0.9907 -0.3279 0.160 Uiso d R 1 H
C25 -0.1246(2) 0.8463(13) -0.3473(4) 0.1010(18) Uani d . 1 C
H25 -0.1077 0.9558 -0.3059 0.121 Uiso d R 1 H
C26 -0.10014(18) 0.6652(9) -0.3932(3) 0.0704(14) Uani d . 1 C
H26 -0.0662 0.6438 -0.3818 0.085 Uiso d R 1 H
C1' -0.48202(14) -0.3805(8) -0.1174(2) 0.0464(9) Uani d . 1 C
O1' -0.48756(11) -0.1655(5) -0.15282(15) 0.0592(8) Uani d . 1 O
N1' -0.48161(12) -0.6012(6) -0.15855(17) 0.0539(9) Uani d . 1 N
H12' -0.4777 -0.7512 -0.1293 0.065 Uiso d R 1 H
H11' -0.4850 -0.6034 -0.2161 0.065 Uiso d R 1 H
C2' -0.47600(13) -0.3829(8) -0.02025(19) 0.0446(9) Uani d . 1 C
H2' -0.4590 -0.2282 -0.0022 0.054 Uiso d R 1 H
O2' -0.44940(10) -0.6045(5) 0.01372(13) 0.0480(7) Uani d . 1 O
C20' -0.40117(17) -0.5972(9) 0.0022(2) 0.0577(11) Uani d . 1 C
O20' -0.38439(12) -0.4391(7) -0.0440(2) 0.0813(10) Uani d . 1 O
C21' -0.37431(18) -0.7991(8) 0.0517(3) 0.0659(13) Uani d . 1 C
C22' -0.3273(2) -0.8420(12) 0.0343(4) 0.0985(18) Uani d . 1 C
H22' -0.3133 -0.7452 -0.0104 0.118 Uiso d R 1 H
C23' -0.3007(3) -1.0255(18) 0.0804(6) 0.137(3) Uani d . 1 C
H23' -0.2682 -1.0590 0.0670 0.164 Uiso d R 1 H
C24' -0.3208(4) -1.1577(17) 0.1456(6) 0.138(3) Uani d . 1 C
H24' -0.3017 -1.2814 0.1786 0.165 Uiso d R 1 H
C25' -0.3674(3) -1.1160(13) 0.1637(4) 0.117(2) Uani d . 1 C
H25' -0.3810 -1.2121 0.2089 0.140 Uiso d R 1 H
C26' -0.39442(19) -0.9358(9) 0.1166(3) 0.0750(14) Uani d . 1 C
H26' -0.4272 -0.9053 0.1294 0.090 Uiso d R 1 H
N1S -0.2191(2) -0.3953(16) -0.7090(5) 0.139(2) Uani d . 1 N
C2S -0.1804(3) -0.2495(14) -0.6912(4) 0.114(2) Uani d . 1 C
H2S -0.1816 -0.1176 -0.6480 0.136 Uiso d R 1 H
C3S -0.1398(3) -0.2811(18) -0.7319(6) 0.129(3) Uani d . 1 C
H3S -0.1126 -0.1705 -0.7193 0.155 Uiso d R 1 H
C4S -0.1387(3) -0.4756(18) -0.7921(5) 0.119(2) Uani d . 1 C
H4S -0.1098 -0.5132 -0.8201 0.143 Uiso d R 1 H
C5S -0.1783(4) -0.6102(17) -0.8095(5) 0.125(2) Uani d . 1 C
H5S -0.1797 -0.7390 -0.8540 0.150 Uiso d R 1 H
C6S -0.2154(3) -0.5667(17) -0.7658(6) 0.133(3) Uani d . 1 C
H6S -0.2430 -0.6743 -0.7786 0.159 Uiso d R 1 H

loop_
_atom_site_aniso_label
_atom_site_aniso_U_11
_atom_site_aniso_U_22
_atom_site_aniso_U_33
_atom_site_aniso_U_12
_atom_site_aniso_U_13
_atom_site_aniso_U_23
C1 0.070(3) 0.0305(18) 0.0279(15) 0.001(2) 0.0020(15) 0.0012(19)
O1 0.102(2) 0.0295(14) 0.0316(12) 0.0058(15) 0.0064(13) -0.0039(12)
N1 0.107(3) 0.0305(19) 0.0278(15) 0.0047(19) 0.0074(16) 0.0007(14)
C2 0.074(3) 0.0292(18) 0.0308(17) 0.003(2) 0.0073(16) -0.0041(19)
O2 0.0612(19) 0.0393(15) 0.0398(13) 0.0047(14) 0.0067(12) -0.0064(12)
C20 0.069(3) 0.054(3) 0.046(2) -0.007(2) 0.001(2) 0.003(2)
O20 0.080(2) 0.079(3) 0.083(2) -0.012(2) -0.0134(17) -0.016(2)
C21 0.062(3) 0.065(3) 0.061(3) 0.005(2) 0.013(2) 0.005(2)
C22 0.083(4) 0.112(5) 0.119(5) 0.018(4) 0.012(4) 0.008(4)
C23 0.085(5) 0.159(8) 0.156(7) 0.050(5) 0.033(5) 0.013(6)
C24 0.140(7) 0.135(7) 0.132(6) 0.047(6) 0.059(5) -0.002(6)
C25 0.120(5) 0.101(4) 0.086(4) 0.032(4) 0.034(3) -0.014(4)
C26 0.082(3) 0.071(4) 0.060(3) 0.010(3) 0.022(2) -0.007(2)
C1' 0.079(3) 0.0318(19) 0.0288(16) 0.001(2) 0.0086(16) 0.000(2)
O1' 0.117(3) 0.0274(15) 0.0338(12) 0.0048(16) 0.0121(14) 0.0058(12)
N1' 0.106(3) 0.0288(18) 0.0275(15) 0.001(2) 0.0110(16) 0.0024(15)
C2' 0.073(3) 0.0310(18) 0.0298(16) 0.001(2) 0.0034(16) 0.0024(19)
O2' 0.0660(19) 0.0421(15) 0.0361(12) 0.0045(15) 0.0059(12) 0.0065(12)
C20' 0.074(3) 0.055(3) 0.044(2) -0.007(3) 0.008(2) -0.004(2)
O20' 0.091(2) 0.078(2) 0.077(2) -0.0161(19) 0.0230(18) 0.0104(18)
C21' 0.072(3) 0.055(3) 0.069(3) 0.002(2) -0.005(3) -0.015(2)
C22' 0.079(4) 0.092(5) 0.125(5) 0.008(4) 0.008(4) -0.009(4)
C23' 0.090(5) 0.138(7) 0.178(8) 0.041(5) -0.023(5) -0.022(6)
C24' 0.156(8) 0.108(6) 0.141(7) 0.055(6) -0.057(6) -0.005(5)
C25' 0.158(6) 0.095(5) 0.093(4) 0.037(5) -0.021(4) 0.024(4)
C26' 0.100(4) 0.064(3) 0.060(3) 0.015(3) -0.010(3) 0.009(2)
N1S 0.097(4) 0.153(6) 0.171(6) -0.008(5) 0.045(4) -0.042(5)
C2S 0.128(6) 0.109(5) 0.104(5) -0.014(5) 0.008(5) -0.017(4)
C3S 0.099(6) 0.138(7) 0.149(7) -0.045(5) -0.012(5) 0.016(6)
C4S 0.095(6) 0.141(7) 0.125(6) 0.024(5) 0.030(5) 0.021(5)
C5S 0.137(7) 0.133(6) 0.108(5) -0.004(6) 0.019(5) -0.024(5)
C6S 0.100(5) 0.151(7) 0.149(7) -0.038(5) 0.019(5) -0.052(6)

loop_
_atom_type_symbol
_atom_type_description
_atom_type_scat_dispersion_real
_atom_type_scat_dispersion_imag
_atom_type_scat_source
C C 0.0181 0.0091 'International Tables Vol C Tables 4.2.6.8 and 6.1.1.4'
H H 0.0000 0.0000 'International Tables Vol C Tables 4.2.6.8 and 6.1.1.4'
N N 0.0311 0.0180 'International Tables Vol C Tables 4.2.6.8 and 6.1.1.4'
O O 0.0492 0.0322 'International Tables Vol C Tables 4.2.6.8 and 6.1.1.4'

loop_
_geom_angle_atom_site_label_1
_geom_angle_atom_site_label_2
_geom_angle_atom_site_label_3
_geom_angle_site_symmetry_1
_geom_angle_site_symmetry_3
_geom_angle
O1 C1 N1 . . 124.1(3)
O1 C1 C2 . . 117.8(3)
N1 C1 C2 . . 118.1(3)
C1 N1 H12 . . 120.1
C1 N1 H11 . . 119.9
H12 N1 H11 . . 120.0
O2 C2 C2 . 2_554 107.4(2)
O2 C2 C1 . . 113.7(3)
C2 C2 C1 2_554 . 111.1(3)
O2 C2 H2 . . 108.2
C2 C2 H2 2_554 . 108.1
C1 C2 H2 . . 108.2
C20 O2 C2 . . 114.9(3)
O20 C20 O2 . . 121.6(4)
O20 C20 C21 . . 125.9(5)
O2 C20 C21 . . 112.5(4)
C26 C21 C22 . . 119.9(5)
C26 C21 C20 . . 121.8(4)
C22 C21 C20 . . 118.3(5)
C21 C22 C23 . . 118.7(7)
C21 C22 H22 . . 120.6
C23 C22 H22 . . 120.7
C24 C23 C22 . . 119.4(7)
C24 C23 H23 . . 120.5
C22 C23 H23 . . 120.0
C23 C24 C25 . . 122.1(7)
C23 C24 H24 . . 118.8
C25 C24 H24 . . 119.1
C24 C25 C26 . . 119.4(7)
C24 C25 H25 . . 120.0
C26 C25 H25 . . 120.6
C21 C26 C25 . . 120.4(5)
C21 C26 H26 . . 119.9
C25 C26 H26 . . 119.7
O1' C1' N1' . . 124.0(3)
O1' C1' C2' . . 117.1(3)
N1' C1' C2' . . 118.8(3)
C1' N1' H12' . . 120.0
C1' N1' H11' . . 120.0
H12' N1' H11' . . 120.0
O2' C2' C2' . 2_455 107.1(2)
O2' C2' C1' . . 113.4(3)
C2' C2' C1' 2_455 . 111.8(4)
O2' C2' H2' . . 108.2
C2' C2' H2' 2_455 . 108.1
C1' C2' H2' . . 108.1
C20' O2' C2' . . 114.6(3)
O20' C20' O2' . . 121.3(4)
O20' C20' C21' . . 126.1(4)
O2' C20' C21' . . 112.6(4)
C22' C21' C26' . . 120.0(5)
C22' C21' C20' . . 118.0(5)
C26' C21' C20' . . 122.0(4)
C21' C22' C23' . . 119.8(7)
C21' C22' H22' . . 119.8
C23' C22' H22' . . 120.4
C24' C23' C22' . . 119.9(7)
C24' C23' H23' . . 120.5
C22' C23' H23' . . 119.7
C25' C24' C23' . . 120.8(7)
C25' C24' H24' . . 119.8
C23' C24' H24' . . 119.4
C24' C25' C26' . . 119.4(7)
C24' C25' H25' . . 119.8
C26' C25' H25' . . 120.8
C25' C26' C21' . . 120.1(6)
C25' C26' H26' . . 119.6
C21' C26' H26' . . 120.3
C6S N1S C2S . . 116.2(6)
N1S C2S C3S . . 122.0(7)
N1S C2S H2S . . 118.8
C3S C2S H2S . . 119.2
C2S C3S C4S . . 117.9(7)
C2S C3S H3S . . 120.7
C4S C3S H3S . . 121.4
C5S C4S C3S . . 118.0(8)
C5S C4S H4S . . 121.1
C3S C4S H4S . . 120.9
C6S C5S C4S . . 119.1(8)
C6S C5S H5S . . 120.3
C4S C5S H5S . . 120.5
N1S C6S C5S . . 126.6(8)
N1S C6S H6S . . 116.8
C5S C6S H6S . . 116.5

loop_
_geom_bond_atom_site_label_1
_geom_bond_atom_site_label_2
_geom_bond_site_symmetry_2
_geom_bond_distance
C1 O1 . 1.235(5)
C1 N1 . 1.319(5)
C1 C2 . 1.523(4)
N1 H12 . 0.9000
N1 H11 . 0.9000
C2 O2 . 1.442(4)
C2 C2 2_554 1.514(7)
C2 H2 . 0.9600
O2 C20 . 1.359(5)
C20 O20 . 1.209(5)
C20 C21 . 1.481(6)
C21 C26 . 1.378(6)
C21 C22 . 1.387(7)
C22 C23 . 1.415(10)
C22 H22 . 0.9600
C23 C24 . 1.352(10)
C23 H23 . 0.9600
C24 C25 . 1.355(9)
C24 H24 . 0.9600
C25 C26 . 1.381(7)
C25 H25 . 0.9600
C26 H26 . 0.9599
C1' O1' . 1.243(5)
C1' N1' . 1.306(5)
C1' C2' . 1.520(4)
N1' H12' . 0.9000
N1' H11' . 0.9000
C2' O2' . 1.444(4)
C2' C2' 2_455 1.516(7)
C2' H2' . 0.9601
O2' C20' . 1.369(5)
C20' O20' . 1.202(5)
C20' C21' . 1.474(6)
C21' C22' . 1.373(7)
C21' C26' . 1.382(6)
C22' C23' . 1.377(10)
C22' H22' . 0.9600
C23' C24' . 1.374(11)
C23' H23' . 0.9601
C24' C25' . 1.365(10)
C24' H24' . 0.9600
C25' C26' . 1.380(7)
C25' H25' . 0.9600
C26' H26' . 0.9599
N1S C6S . 1.261(9)
N1S C2S . 1.332(8)
C2S C3S . 1.342(10)
C2S H2S . 0.9601
C3S C4S . 1.376(10)
C3S H3S . 0.9600
C4S C5S . 1.320(10)
C4S H4S . 0.9600
C5S C6S . 1.294(9)
C5S H5S . 0.9599
C6S H6S . 0.9599

loop_
_geom_torsion_atom_site_label_1
_geom_torsion_atom_site_label_2
_geom_torsion_atom_site_label_3
_geom_torsion_atom_site_label_4
_geom_torsion_site_symmetry_1
_geom_torsion_site_symmetry_4
_geom_torsion
O1 C1 C2 O2 . . -157.2(3)
N1 C1 C2 O2 . . 25.0(5)
O1 C1 C2 C2 . 2_554 81.5(3)
N1 C1 C2 C2 . 2_554 -96.3(3)
C2 C2 O2 C20 2_554 . -159.7(3)
C1 C2 O2 C20 . . 76.9(4)
C2 O2 C20 O20 . . -13.1(5)
C2 O2 C20 C21 . . 166.6(3)
O20 C20 C21 C26 . . 170.1(4)
O2 C20 C21 C26 . . -9.6(5)
O20 C20 C21 C22 . . -8.0(7)
O2 C20 C21 C22 . . 172.3(4)
C26 C21 C22 C23 . . -0.2(8)
C20 C21 C22 C23 . . 178.0(5)
C21 C22 C23 C24 . . 0.9(11)
C22 C23 C24 C25 . . 0.2(13)
C23 C24 C25 C26 . . -2.0(12)
C22 C21 C26 C25 . . -1.6(7)
C20 C21 C26 C25 . . -179.7(5)
C24 C25 C26 C21 . . 2.6(8)
O1' C1' C2' O2' . . -153.8(3)
N1' C1' C2' O2' . . 26.9(5)
O1' C1' C2' C2' . 2_455 85.0(3)
N1' C1' C2' C2' . 2_455 -94.3(3)
C2' C2' O2' C20' 2_455 . -163.5(3)
C1' C2' O2' C20' . . 72.7(4)
C2' O2' C20' O20' . . -10.9(5)
C2' O2' C20' C21' . . 169.0(3)
O20' C20' C21' C22' . . -11.3(7)
O2' C20' C21' C22' . . 168.7(4)
O20' C20' C21' C26' . . 165.9(4)
O2' C20' C21' C26' . . -14.0(6)
C26' C21' C22' C23' . . 1.4(8)
C20' C21' C22' C23' . . 178.7(5)
C21' C22' C23' C24' . . -2.4(11)
C22' C23' C24' C25' . . 2.2(13)
C23' C24' C25' C26' . . -1.0(12)
C24' C25' C26' C21' . . 0.0(9)
C22' C21' C26' C25' . . -0.2(7)
C20' C21' C26' C25' . . -177.4(5)
C6S N1S C2S C3S . . 0.5(12)
N1S C2S C3S C4S . . -1.6(12)
C2S C3S C4S C5S . . 3.6(11)
C3S C4S C5S C6S . . -4.6(12)
C2S N1S C6S C5S . . -1.7(15)
C4S C5S C6S N1S . . 3.8(15)
